data_7029924
loop_
_publ_author_name
'Langley, Stuart K.'
'Helliwell, Madeleine'
'Teat, Simon J.'
'Winpenny, Richard E. P.'

_publ_section_title
;
 Synthesis and characterisation of cobalt(II) phosphonate cage complexes
 utilizing carboxylates and pyridonates as co-ligands.
;
_journal_issue 41
_journal_name_full 'Dalton transactions (Cambridge, England : 2003)'
_journal_page_first 12807
_journal_page_last 12817
_journal_paper_doi 10.1039/c2dt31612a
_journal_volume 41
_journal_year 2012
_chemical_formula_sum 'C103 H86 Cl12 Co10 N12 O31 P2'
_chemical_formula_weight 3064.57
_chemical_name_systematic
;
?
;
_space_group_IT_number 61
_symmetry_cell_setting orthorhombic
_symmetry_space_group_name_Hall '-P 2ac 2ab'
_symmetry_space_group_name_H-M 'P b c a'
_atom_sites_solution_hydrogens geom
_atom_sites_solution_primary direct
_atom_sites_solution_secondary difmap
_audit_creation_date '9 November 2005'
_audit_creation_method SHELXL-97
_cell_angle_alpha 90.00
_cell_angle_beta 90.00
_cell_angle_gamma 90.00
_cell_formula_units_Z 4
_cell_length_a 20.433(4)
_cell_length_b 21.915(4)
_cell_length_c 27.106(5)
_cell_measurement_reflns_used 5678
_cell_measurement_temperature 150(2)
_cell_measurement_theta_max 26.345
_cell_measurement_theta_min 2.67
_cell_volume 12138(4)
_computing_cell_refinement 'Bruker SMART'
_computing_data_collection 'Bruker SMART'
_computing_data_reduction 'Bruker SAINT'
_computing_molecular_graphics 'Bruker SHELXTL'
_computing_publication_material 'Bruker SHELXTL'
_computing_structure_refinement 'SHELXL-97 (Sheldrick, 1997)'
_computing_structure_solution 'SHELXS-97 (Sheldrick, 1990)'
_diffrn_ambient_temperature 150(2)
_diffrn_measured_fraction_theta_full 0.970
_diffrn_measured_fraction_theta_max 0.970
_diffrn_measurement_device_type 'CCD area detector'
_diffrn_measurement_method 'phi and omega scans'
_diffrn_radiation_monochromator graphite
_diffrn_radiation_source 'fine-focus sealed tube'
_diffrn_radiation_type synchrotron
_diffrn_radiation_wavelength 0.69020
_diffrn_reflns_av_R_equivalents 0.0404
_diffrn_reflns_av_sigmaI/netI 0.0263
_diffrn_reflns_limit_h_max 29
_diffrn_reflns_limit_h_min -29
_diffrn_reflns_limit_k_max 31
_diffrn_reflns_limit_k_min -31
_diffrn_reflns_limit_l_max 38
_diffrn_reflns_limit_l_min -38
_diffrn_reflns_number 119825
_diffrn_reflns_theta_full 29.55
_diffrn_reflns_theta_max 29.55
_diffrn_reflns_theta_min 1.46
_exptl_absorpt_coefficient_mu 1.698
_exptl_absorpt_correction_T_max 0.9352
_exptl_absorpt_correction_T_min 0.7385
_exptl_absorpt_correction_type multi-scan
_exptl_absorpt_process_details SADABS
_exptl_crystal_colour purple
_exptl_crystal_density_diffrn 1.677
_exptl_crystal_density_method 'not measured'
_exptl_crystal_description plate
_exptl_crystal_F_000 6160
_exptl_crystal_size_max 0.19
_exptl_crystal_size_mid 0.11
_exptl_crystal_size_min 0.04
_refine_diff_density_max 1.310
_refine_diff_density_min -1.232
_refine_diff_density_rms 0.321
_refine_ls_extinction_method none
_refine_ls_goodness_of_fit_ref 1.064
_refine_ls_hydrogen_treatment constr
_refine_ls_matrix_type full
_refine_ls_number_parameters 786
_refine_ls_number_reflns 18014
_refine_ls_number_restraints 0
_refine_ls_restrained_S_all 1.064
_refine_ls_R_factor_all 0.0443
_refine_ls_R_factor_gt 0.0351
_refine_ls_shift/su_max 0.002
_refine_ls_shift/su_mean 0.000
_refine_ls_structure_factor_coef Fsqd
_refine_ls_weighting_details 'calc w=1/[\s^2^(Fo^2^)+(0.0671P)^2^+9.9860P] where P=(Fo^2^+2Fc^2^)/3'
_refine_ls_weighting_scheme calc
_refine_ls_wR_factor_gt 0.1087
_refine_ls_wR_factor_ref 0.1191
_reflns_number_gt 15694
_reflns_number_total 18014
_reflns_threshold_expression >2sigma(I)
_cod_data_source_file c2dt31612a.txt
_cod_data_source_block global1
_cod_original_sg_symbol_H-M pbca
_cod_database_code 7029924

loop_
_symmetry_equiv_pos_as_xyz
'x, y, z'
'-x+1/2, -y, z+1/2'
'-x, y+1/2, -z+1/2'
'x+1/2, -y+1/2, -z'
'-x, -y, -z'
'x-1/2, y, -z-1/2'
'x, -y-1/2, z-1/2'
'-x-1/2, y-1/2, z'

loop_
_atom_site_label
_atom_site_type_symbol
_atom_site_fract_x
_atom_site_fract_y
_atom_site_fract_z
_atom_site_U_iso_or_equiv
_atom_site_adp_type
_atom_site_occupancy
_atom_site_symmetry_multiplicity
_atom_site_calc_flag
_atom_site_refinement_flags
Co1 Co 0.513074(13) 0.316309(12) -0.091084(9) 0.02238(6) Uani 1 1 d .
Co2 Co 0.484247(12) 0.281938(11) 0.016057(9) 0.02110(6) Uani 1 1 d .
Co3 Co 0.423028(12) 0.387072(11) 0.092261(9) 0.01991(6) Uani 1 1 d .
Co4 Co 0.428599(11) 0.525520(11) 0.059985(9) 0.01822(6) Uani 1 1 d .
Co5 Co 0.554947(14) 0.534392(13) 0.135005(9) 0.02552(7) Uani 1 1 d .
Cl1 Cl 0.41842(4) 0.78931(3) 0.19417(3) 0.0579(2) Uani 1 1 d .
Cl2 Cl 0.54504(4) 0.14422(3) 0.05053(3) 0.05003(17) Uani 1 1 d .
Cl3 Cl 0.52105(5) 0.60856(4) 0.25444(2) 0.0593(2) Uani 1 1 d .
Cl4 Cl 0.40392(5) 0.33131(4) 0.23707(2) 0.0617(2) Uani 1 1 d .
Cl5 Cl 0.26748(4) 0.48648(4) -0.17824(3) 0.0594(2) Uani 1 1 d .
Cl6 Cl 0.73237(4) 0.37033(4) 0.07168(4) 0.0691(3) Uani 1 1 d .
P1 P 0.43311(2) 0.41526(2) -0.024693(16) 0.01742(8) Uani 1 1 d .
O7 O 0.45963(6) 0.35042(6) -0.02976(5) 0.0210(2) Uani 1 1 d .
O8 O 0.44381(6) 0.43909(6) 0.02796(4) 0.0186(2) Uani 1 1 d .
O9 O 0.41677(7) 0.56892(6) -0.00733(5) 0.0224(2) Uani 1 1 d .
O10 O 0.44132(8) 0.21191(7) -0.01856(5) 0.0284(3) Uani 1 1 d .
O11 O 0.41938(7) 0.60784(6) 0.09573(5) 0.0241(3) Uani 1 1 d .
O12 O 0.56421(7) 0.27837(7) -0.03284(6) 0.0274(3) Uani 1 1 d .
O13 O 0.52133(7) 0.35856(7) 0.09424(5) 0.0269(3) Uani 1 1 d .
O14 O 0.46675(6) 0.45855(6) -0.06169(4) 0.0193(2) Uani 1 1 d .
O15 O 0.40282(7) 0.30156(6) 0.06040(5) 0.0224(2) Uani 1 1 d .
O16 O 0.45281(7) 0.47021(6) 0.12420(5) 0.0220(2) Uani 1 1 d .
O17 O 0.32663(7) 0.41014(6) 0.09029(5) 0.0258(3) Uani 1 1 d .
O18 O 0.46366(9) 0.23668(7) -0.09719(6) 0.0339(3) Uani 1 1 d .
O23 O 0.33185(7) 0.50935(6) 0.06854(5) 0.0250(3) Uani 1 1 d .
O24 O 0.59161(8) 0.44907(8) 0.13585(6) 0.0351(3) Uani 1 1 d .
O31 O 0.45445(8) 0.36452(7) -0.13764(5) 0.0286(3) Uani 1 1 d .
N1 N 0.64753(10) 0.32037(9) 0.01173(9) 0.0370(4) Uani 1 1 d .
N2 N 0.53613(8) 0.25770(8) 0.07830(6) 0.0254(3) Uani 1 1 d .
N3 N 0.39950(9) 0.30933(8) 0.14247(6) 0.0267(3) Uani 1 1 d .
N4 N 0.48000(9) 0.53096(8) 0.18742(6) 0.0287(3) Uani 1 1 d .
N5 N 0.40997(9) 0.68905(8) 0.14347(6) 0.0267(3) Uani 1 1 d .
N6 N 0.36509(9) 0.41339(10) -0.15900(7) 0.0337(4) Uani 1 1 d .
C1 C 0.62732(10) 0.28253(9) -0.02415(8) 0.0283(4) Uani 1 1 d .
C2 C 0.67285(12) 0.24897(12) -0.05161(10) 0.0404(5) Uani 1 1 d .
H28A H 0.6588 0.2229 -0.0775 0.048 Uiso 1 1 calc R
C3 C 0.73863(13) 0.25439(15) -0.04035(12) 0.0524(7) Uani 1 1 d .
H4B H 0.7698 0.2318 -0.0588 0.063 Uiso 1 1 calc R
C4 C 0.75954(13) 0.29167(14) -0.00303(13) 0.0500(7) Uani 1 1 d .
H7B H 0.8045 0.2956 0.0052 0.060 Uiso 1 1 calc R
C5 C 0.71131(13) 0.32310(11) 0.02184(12) 0.0441(6) Uani 1 1 d .
C7 C 0.58687(16) 0.19092(12) 0.13684(10) 0.0468(6) Uani 1 1 d .
H39 H 0.6025 0.1514 0.1451 0.056 Uiso 1 1 calc R
C8 C 0.59264(17) 0.23955(13) 0.16921(10) 0.0512(7) Uani 1 1 d .
H9B H 0.6119 0.2333 0.2007 0.061 Uiso 1 1 calc R
C9 C 0.57090(14) 0.29673(12) 0.15635(9) 0.0393(5) Uani 1 1 d .
H22A H 0.5748 0.3298 0.1788 0.047 Uiso 1 1 calc R
C10 C 0.54275(10) 0.30576(9) 0.10942(7) 0.0257(3) Uani 1 1 d .
C11 C 0.39443(9) 0.27286(9) 0.10244(7) 0.0236(3) Uani 1 1 d .
C12 C 0.38294(11) 0.20993(9) 0.10654(9) 0.0318(4) Uani 1 1 d .
H99A H 0.3793 0.1851 0.0780 0.038 Uiso 1 1 calc R
C13 C 0.37704(13) 0.18523(11) 0.15276(10) 0.0411(5) Uani 1 1 d .
H17A H 0.3694 0.1427 0.1564 0.049 Uiso 1 1 calc R
C14 C 0.38212(15) 0.22223(12) 0.19441(9) 0.0437(6) Uani 1 1 d .
H29A H 0.3776 0.2060 0.2267 0.052 Uiso 1 1 calc R
C15 C 0.39394(13) 0.28331(11) 0.18665(8) 0.0358(5) Uani 1 1 d .
C16 C 0.39508(11) 0.35878(11) -0.15331(7) 0.0315(4) Uani 1 1 d .
C17 C 0.36265(14) 0.30374(13) -0.16457(9) 0.0431(6) Uani 1 1 d .
H16A H 0.3842 0.2656 -0.1611 0.052 Uiso 1 1 calc R
C18 C 0.29898(16) 0.30682(17) -0.18070(11) 0.0551(8) Uani 1 1 d .
H14A H 0.2760 0.2703 -0.1882 0.066 Uiso 1 1 calc R
C19 C 0.26782(14) 0.36292(18) -0.18617(11) 0.0566(8) Uani 1 1 d .
H16B H 0.2239 0.3655 -0.1975 0.068 Uiso 1 1 calc R
C20 C 0.30289(13) 0.41449(15) -0.17452(9) 0.0437(6) Uani 1 1 d .
C21 C 0.43634(10) 0.49103(9) 0.16783(7) 0.0244(3) Uani 1 1 d .
C22 C 0.37887(11) 0.47535(11) 0.19260(8) 0.0330(4) Uani 1 1 d .
H13A H 0.3495 0.4462 0.1792 0.040 Uiso 1 1 calc R
C23 C 0.36592(13) 0.50318(13) 0.23682(9) 0.0421(5) Uani 1 1 d .
H20A H 0.3271 0.4930 0.2543 0.051 Uiso 1 1 calc R
C24 C 0.40881(15) 0.54608(12) 0.25657(8) 0.0413(5) Uani 1 1 d .
H26A H 0.3995 0.5666 0.2866 0.050 Uiso 1 1 calc R
C25 C 0.46502(13) 0.55741(11) 0.23071(8) 0.0356(5) Uani 1 1 d .
C26 C 0.38388(9) 0.63489(9) 0.12900(7) 0.0231(3) Uani 1 1 d .
C27 C 0.32459(10) 0.61412(10) 0.14917(8) 0.0295(4) Uani 1 1 d .
H32 H 0.3060 0.5765 0.1390 0.035 Uiso 1 1 calc R
C28 C 0.29412(12) 0.64991(12) 0.18422(9) 0.0378(5) Uani 1 1 d .
H11A H 0.2538 0.6368 0.1982 0.045 Uiso 1 1 calc R
C29 C 0.32171(13) 0.70502(12) 0.19945(9) 0.0398(5) Uani 1 1 d .
H46 H 0.3014 0.7298 0.2238 0.048 Uiso 1 1 calc R
C30 C 0.37954(12) 0.72175(10) 0.17752(8) 0.0340(4) Uani 1 1 d .
C31 C 0.44724(10) 0.19975(9) -0.06411(7) 0.0265(4) Uani 1 1 d .
C32 C 0.43330(10) 0.13553(9) -0.07988(8) 0.0286(4) Uani 1 1 d .
C33 C 0.41952(11) 0.09062(10) -0.04560(9) 0.0311(4) Uani 1 1 d .
H37 H 0.4169 0.1007 -0.0116 0.037 Uiso 1 1 calc R
C34 C 0.40944(12) 0.03061(10) -0.06082(10) 0.0357(5) Uani 1 1 d .
H34 H 0.4005 -0.0002 -0.0371 0.043 Uiso 1 1 calc R
C35 C 0.41242(15) 0.01606(12) -0.10986(11) 0.0458(6) Uani 1 1 d .
H50 H 0.4047 -0.0247 -0.1202 0.055 Uiso 1 1 calc R
C36 C 0.4266(2) 0.06041(13) -0.14439(11) 0.0578(9) Uani 1 1 d .
H30A H 0.4290 0.0500 -0.1784 0.069 Uiso 1 1 calc R
C37 C 0.43750(16) 0.12025(12) -0.12950(10) 0.0456(6) Uani 1 1 d .
H10A H 0.4478 0.1507 -0.1532 0.055 Uiso 1 1 calc R
C38 C 0.30132(9) 0.46080(9) 0.07833(7) 0.0228(3) Uani 1 1 d .
C39 C 0.22785(9) 0.46424(10) 0.07673(8) 0.0279(4) Uani 1 1 d .
C40 C 0.19161(12) 0.41078(12) 0.07651(12) 0.0445(6) Uani 1 1 d .
H10B H 0.2130 0.3723 0.0777 0.053 Uiso 1 1 calc R
C41 C 0.12325(14) 0.41393(16) 0.07446(15) 0.0597(8) Uani 1 1 d .
H5B H 0.0983 0.3774 0.0728 0.072 Uiso 1 1 calc R
C42 C 0.09212(13) 0.46933(16) 0.07479(13) 0.0545(8) Uani 1 1 d .
H12B H 0.0457 0.4710 0.0753 0.065 Uiso 1 1 calc R
C43 C 0.12836(12) 0.52319(14) 0.07439(11) 0.0457(6) Uani 1 1 d .
H15A H 0.1068 0.5616 0.0743 0.055 Uiso 1 1 calc R
C44 C 0.19649(11) 0.52022(11) 0.07414(9) 0.0348(4) Uani 1 1 d .
H9A H 0.2215 0.5567 0.0722 0.042 Uiso 1 1 calc R
C45 C 0.34748(9) 0.41265(8) -0.03859(7) 0.0217(3) Uani 1 1 d .
C46 C 0.31589(10) 0.35632(9) -0.04294(8) 0.0283(4) Uani 1 1 d .
H23A H 0.3397 0.3195 -0.0386 0.034 Uiso 1 1 calc R
C47 C 0.24930(11) 0.35457(11) -0.05369(9) 0.0354(5) Uani 1 1 d .
H24A H 0.2276 0.3164 -0.0569 0.043 Uiso 1 1 calc R
C48 C 0.21451(11) 0.40870(12) -0.05966(9) 0.0372(5) Uani 1 1 d .
H7A H 0.1691 0.4074 -0.0671 0.045 Uiso 1 1 calc R
C49 C 0.24559(11) 0.46418(11) -0.05491(9) 0.0349(4) Uani 1 1 d .
H21A H 0.2214 0.5009 -0.0586 0.042 Uiso 1 1 calc R
C50 C 0.31231(10) 0.46665(9) -0.04475(8) 0.0281(4) Uani 1 1 d .
H19A H 0.3338 0.5049 -0.0420 0.034 Uiso 1 1 calc R
C70 C 0.55753(11) 0.20274(10) 0.09239(9) 0.0328(4) Uani 1 1 d .
O1S O 0.3388(2) 0.6044(2) 0.78349(15) 0.0576(12) Uani 0.50 1 d P
C1S C 0.3371(3) 0.5874(3) 0.7415(2) 0.0524(16) Uani 0.50 1 d P
C2S C 0.3905(6) 0.5524(4) 0.7230(3) 0.091(3) Uani 0.50 1 d P
H2S1 H 0.4248 0.5500 0.7482 0.136 Uiso 1 1 calc R
H2S2 H 0.4080 0.5720 0.6933 0.136 Uiso 1 1 calc R
H2S3 H 0.3753 0.5113 0.7148 0.136 Uiso 1 1 calc R
C3S C 0.2830(3) 0.6017(4) 0.7104(2) 0.079(3) Uani 0.50 1 d P
H3S1 H 0.2490 0.6221 0.7298 0.119 Uiso 1 1 calc R
H3S2 H 0.2653 0.5640 0.6962 0.119 Uiso 1 1 calc R
H3S3 H 0.2975 0.6288 0.6838 0.119 Uiso 1 1 calc R

loop_
_atom_site_aniso_label
_atom_site_aniso_U_11
_atom_site_aniso_U_22
_atom_site_aniso_U_33
_atom_site_aniso_U_23
_atom_site_aniso_U_13
_atom_site_aniso_U_12
Co1 0.02565(13) 0.02088(12) 0.02062(12) -0.00213(8) 0.00359(8) -0.00187(9)
Co2 0.02232(12) 0.02057(11) 0.02042(11) 0.00074(8) 0.00056(8) 0.00072(8)
Co3 0.02041(12) 0.01984(11) 0.01948(11) 0.00107(8) 0.00226(8) 0.00036(8)
Co4 0.01689(11) 0.01861(11) 0.01917(11) -0.00019(8) 0.00142(7) -0.00028(8)
Co5 0.02633(13) 0.03075(14) 0.01948(12) 0.00261(9) -0.00227(9) -0.00088(10)
Cl1 0.0756(5) 0.0398(3) 0.0582(4) -0.0261(3) 0.0254(4) -0.0143(3)
Cl2 0.0548(4) 0.0351(3) 0.0602(4) -0.0140(3) -0.0187(3) 0.0182(3)
Cl3 0.0832(5) 0.0641(4) 0.0306(3) -0.0179(3) 0.0055(3) -0.0311(4)
Cl4 0.1087(7) 0.0531(4) 0.0233(3) -0.0004(2) -0.0001(3) 0.0172(4)
Cl5 0.0376(3) 0.0831(5) 0.0575(4) 0.0244(4) -0.0146(3) 0.0069(3)
Cl6 0.0535(4) 0.0553(4) 0.0985(7) -0.0161(4) -0.0290(4) 0.0025(3)
P1 0.01582(18) 0.01886(18) 0.01757(18) 0.00053(14) 0.00047(14) -0.00041(14)
O7 0.0221(6) 0.0198(5) 0.0211(6) 0.0005(4) 0.0026(4) 0.0011(4)
O8 0.0188(5) 0.0190(5) 0.0178(5) 0.0001(4) 0.0003(4) -0.0003(4)
O9 0.0214(6) 0.0227(6) 0.0230(6) 0.0010(5) -0.0001(5) 0.0013(5)
O10 0.0325(7) 0.0250(6) 0.0278(7) -0.0044(5) 0.0038(5) -0.0043(5)
O11 0.0246(6) 0.0227(6) 0.0249(6) -0.0038(5) 0.0063(5) -0.0008(5)
O12 0.0217(6) 0.0306(7) 0.0299(7) 0.0044(5) 0.0053(5) 0.0041(5)
O13 0.0227(6) 0.0261(7) 0.0319(7) 0.0054(5) -0.0011(5) 0.0017(5)
O14 0.0180(6) 0.0218(5) 0.0182(5) 0.0014(4) 0.0007(4) -0.0013(4)
O15 0.0229(6) 0.0222(6) 0.0220(6) 0.0021(5) 0.0019(5) -0.0004(5)
O16 0.0246(6) 0.0227(6) 0.0188(6) -0.0005(4) 0.0021(5) 0.0002(5)
O17 0.0209(6) 0.0251(6) 0.0313(7) 0.0019(5) 0.0036(5) -0.0006(5)
O18 0.0487(9) 0.0267(7) 0.0264(7) -0.0016(5) 0.0010(6) -0.0107(7)
O23 0.0195(6) 0.0239(6) 0.0315(7) 0.0004(5) 0.0032(5) -0.0013(5)
O24 0.0325(8) 0.0340(8) 0.0389(8) 0.0043(6) -0.0095(6) 0.0022(6)
O31 0.0309(7) 0.0317(7) 0.0233(6) -0.0001(5) -0.0032(5) -0.0047(6)
N1 0.0265(9) 0.0279(8) 0.0566(12) 0.0003(8) -0.0024(8) 0.0041(7)
N2 0.0226(7) 0.0283(8) 0.0252(7) 0.0020(6) -0.0001(6) 0.0040(6)
N3 0.0296(8) 0.0271(8) 0.0233(7) 0.0039(6) 0.0039(6) 0.0022(6)
N4 0.0358(9) 0.0302(8) 0.0200(7) -0.0018(6) 0.0013(6) -0.0034(7)
N5 0.0321(8) 0.0244(7) 0.0237(7) -0.0031(6) 0.0049(6) -0.0001(6)
N6 0.0303(9) 0.0486(11) 0.0222(8) 0.0028(7) -0.0067(6) -0.0052(8)
C1 0.0234(9) 0.0256(9) 0.0358(10) 0.0082(7) 0.0060(7) 0.0052(7)
C2 0.0334(11) 0.0437(12) 0.0441(12) 0.0020(10) 0.0096(9) 0.0125(10)
C3 0.0336(12) 0.0604(17) 0.0633(17) 0.0124(14) 0.0168(12) 0.0177(12)
C4 0.0248(11) 0.0472(14) 0.078(2) 0.0194(14) 0.0007(11) 0.0015(10)
C5 0.0316(11) 0.0304(10) 0.0703(18) 0.0062(11) -0.0085(11) 0.0001(9)
C7 0.0629(17) 0.0330(11) 0.0443(14) 0.0052(10) -0.0155(12) 0.0156(11)
C8 0.0728(19) 0.0425(13) 0.0385(13) 0.0043(10) -0.0228(13) 0.0152(13)
C9 0.0523(14) 0.0357(11) 0.0300(10) -0.0004(9) -0.0129(9) 0.0074(10)
C10 0.0236(8) 0.0278(9) 0.0258(8) 0.0033(7) -0.0011(7) 0.0036(7)
C11 0.0211(8) 0.0247(8) 0.0251(8) 0.0040(6) 0.0022(6) 0.0002(6)
C12 0.0333(10) 0.0245(9) 0.0376(11) 0.0049(8) 0.0015(8) -0.0027(7)
C13 0.0458(13) 0.0311(10) 0.0463(13) 0.0151(9) 0.0072(10) -0.0014(9)
C14 0.0559(15) 0.0420(12) 0.0333(11) 0.0175(9) 0.0107(10) 0.0078(11)
C15 0.0447(12) 0.0385(11) 0.0242(9) 0.0052(8) 0.0054(8) 0.0092(9)
C16 0.0330(10) 0.0438(11) 0.0178(8) -0.0037(7) -0.0016(7) -0.0088(9)
C17 0.0469(14) 0.0486(13) 0.0337(11) -0.0119(10) -0.0024(10) -0.0156(11)
C18 0.0471(15) 0.074(2) 0.0443(14) -0.0182(14) -0.0056(12) -0.0230(15)
C19 0.0356(13) 0.095(3) 0.0388(13) -0.0081(14) -0.0105(10) -0.0173(15)
C20 0.0342(12) 0.0702(17) 0.0267(10) 0.0056(10) -0.0071(8) -0.0042(11)
C21 0.0286(9) 0.0260(8) 0.0185(7) 0.0021(6) 0.0015(6) 0.0006(7)
C22 0.0312(10) 0.0417(11) 0.0261(9) 0.0006(8) 0.0069(7) -0.0024(8)
C23 0.0425(13) 0.0558(15) 0.0281(10) -0.0017(10) 0.0135(9) -0.0001(11)
C24 0.0562(15) 0.0454(13) 0.0225(9) -0.0042(9) 0.0085(9) 0.0049(11)
C25 0.0511(13) 0.0339(10) 0.0219(9) -0.0030(8) 0.0001(8) -0.0033(9)
C26 0.0245(8) 0.0246(8) 0.0203(7) -0.0006(6) 0.0020(6) 0.0024(6)
C27 0.0257(9) 0.0332(10) 0.0295(9) -0.0027(7) 0.0058(7) -0.0010(7)
C28 0.0302(10) 0.0477(13) 0.0355(11) -0.0068(9) 0.0121(8) 0.0004(9)
C29 0.0426(13) 0.0426(12) 0.0341(11) -0.0102(9) 0.0143(9) 0.0037(10)
C30 0.0436(12) 0.0299(10) 0.0284(9) -0.0060(8) 0.0075(8) 0.0006(9)
C31 0.0278(9) 0.0229(8) 0.0289(9) -0.0029(7) 0.0005(7) -0.0043(7)
C32 0.0297(9) 0.0245(9) 0.0314(10) -0.0046(7) 0.0005(7) -0.0051(7)
C33 0.0302(10) 0.0266(9) 0.0366(10) -0.0020(8) 0.0026(8) -0.0051(7)
C34 0.0342(11) 0.0259(9) 0.0470(13) -0.0017(8) 0.0010(9) -0.0075(8)
C35 0.0558(16) 0.0303(11) 0.0513(15) -0.0114(10) 0.0020(12) -0.0132(11)
C36 0.097(3) 0.0368(13) 0.0392(14) -0.0131(11) 0.0008(14) -0.0191(15)
C37 0.0725(19) 0.0310(11) 0.0333(11) -0.0056(9) -0.0004(11) -0.0136(11)
C38 0.0181(8) 0.0262(8) 0.0241(8) -0.0010(6) 0.0026(6) -0.0006(6)
C39 0.0180(8) 0.0355(10) 0.0302(9) 0.0012(8) 0.0023(7) -0.0015(7)
C40 0.0252(11) 0.0393(12) 0.0691(17) 0.0059(12) -0.0017(10) -0.0076(9)
C41 0.0263(12) 0.0619(18) 0.091(2) 0.0127(17) -0.0048(13) -0.0150(12)
C42 0.0202(11) 0.075(2) 0.0684(19) 0.0142(16) -0.0025(11) -0.0033(11)
C43 0.0243(11) 0.0566(15) 0.0561(15) 0.0051(12) -0.0031(10) 0.0095(10)
C44 0.0240(10) 0.0370(11) 0.0434(12) 0.0014(9) -0.0015(8) 0.0015(8)
C45 0.0175(7) 0.0267(8) 0.0208(7) -0.0001(6) 0.0000(6) -0.0011(6)
C46 0.0242(9) 0.0278(9) 0.0331(9) 0.0014(7) -0.0039(7) -0.0052(7)
C47 0.0253(10) 0.0369(11) 0.0441(12) 0.0041(9) -0.0069(8) -0.0098(8)
C48 0.0204(9) 0.0455(12) 0.0456(12) 0.0017(10) -0.0069(8) -0.0058(8)
C49 0.0228(9) 0.0362(11) 0.0457(12) -0.0001(9) -0.0066(8) 0.0034(8)
C50 0.0213(8) 0.0281(9) 0.0350(10) -0.0008(7) -0.0044(7) -0.0001(7)
C70 0.0316(10) 0.0298(10) 0.0370(11) -0.0012(8) -0.0041(8) 0.0097(8)
O1S 0.074(3) 0.057(2) 0.041(2) 0.0190(17) -0.033(2) -0.030(2)
C1S 0.067(4) 0.051(3) 0.039(3) 0.023(2) -0.020(2) -0.034(3)
C2S 0.140(9) 0.067(5) 0.065(5) 0.032(4) -0.014(5) -0.012(6)
C3S 0.053(4) 0.145(8) 0.039(3) 0.014(4) -0.020(3) -0.056(5)

loop_
_atom_type_symbol
_atom_type_description
_atom_type_scat_dispersion_real
_atom_type_scat_dispersion_imag
_atom_type_scat_source
C C 0.0033 0.0016 'International Tables Vol C Tables 4.2.6.8 and 6.1.1.4'
H H 0.0000 0.0000 'International Tables Vol C Tables 4.2.6.8 and 6.1.1.4'
N N 0.0061 0.0033 'International Tables Vol C Tables 4.2.6.8 and 6.1.1.4'
O O 0.0106 0.0060 'International Tables Vol C Tables 4.2.6.8 and 6.1.1.4'
P P 0.1023 0.0942 'International Tables Vol C Tables 4.2.6.8 and 6.1.1.4'
Cl Cl 0.1484 0.1585 'International Tables Vol C Tables 4.2.6.8 and 6.1.1.4'
Co Co 0.3494 0.9721 'International Tables Vol C Tables 4.2.6.8 and 6.1.1.4'

loop_
_geom_angle_atom_site_label_1
_geom_angle_atom_site_label_2
_geom_angle_atom_site_label_3
_geom_angle
_geom_angle_site_symmetry_1
_geom_angle_site_symmetry_3
O18 Co1 O31 95.93(7) . .
O18 Co1 O12 88.16(7) . .
O31 Co1 O12 168.35(6) . .
O18 Co1 N5 105.51(7) . 5_665
O31 Co1 N5 92.87(7) . 5_665
O12 Co1 N5 96.56(6) . 5_665
O18 Co1 O7 96.37(6) . .
O31 Co1 O7 90.00(6) . .
O12 Co1 O7 78.68(6) . .
N5 Co1 O7 157.49(6) 5_665 .
O18 Co1 O11 167.46(6) . 5_665
O31 Co1 O11 86.60(6) . 5_665
O12 Co1 O11 91.77(6) . 5_665
N5 Co1 O11 62.03(6) 5_665 5_665
O7 Co1 O11 95.91(5) . 5_665
O10 Co2 O7 99.96(6) . .
O10 Co2 N2 114.29(7) . .
O7 Co2 N2 145.66(6) . .
O10 Co2 O15 94.49(6) . .
O7 Co2 O15 90.14(5) . .
N2 Co2 O15 89.53(6) . .
O10 Co2 O12 90.94(6) . .
O7 Co2 O12 80.39(6) . .
N2 Co2 O12 96.12(6) . .
O15 Co2 O12 169.79(5) . .
O17 Co3 O13 177.11(6) . .
O17 Co3 O15 91.17(6) . .
O13 Co3 O15 86.18(6) . .
O17 Co3 O16 94.33(6) . .
O13 Co3 O16 88.31(6) . .
O15 Co3 O16 174.49(5) . .
O17 Co3 O8 92.22(5) . .
O13 Co3 O8 89.40(5) . .
O15 Co3 O8 100.39(5) . .
O16 Co3 O8 79.36(5) . .
O17 Co3 N3 89.84(6) . .
O13 Co3 N3 87.90(6) . .
O15 Co3 N3 61.87(6) . .
O16 Co3 N3 118.13(6) . .
O8 Co3 N3 162.18(6) . .
O23 Co4 O11 90.58(6) . .
O23 Co4 O9 93.87(6) . .
O11 Co4 O9 90.09(6) . .
O23 Co4 O8 91.95(5) . .
O11 Co4 O8 175.17(5) . .
O9 Co4 O8 93.84(5) . .
O23 Co4 O14 172.14(5) . 5_665
O11 Co4 O14 86.50(5) . 5_665
O9 Co4 O14 93.44(5) . 5_665
O8 Co4 O14 90.46(5) . 5_665
O23 Co4 O16 91.89(6) . .
O11 Co4 O16 97.61(5) . .
O9 Co4 O16 170.34(5) . .
O8 Co4 O16 78.20(5) . .
O14 Co4 O16 81.28(5) 5_665 .
O24 Co5 O14 99.33(6) . 5_665
O24 Co5 N4 103.38(7) . .
O14 Co5 N4 120.34(6) 5_665 .
O24 Co5 N6 102.30(8) . 5_665
O14 Co5 N6 115.43(6) 5_665 5_665
N4 Co5 N6 112.29(7) . 5_665
O24 Co5 O31 162.94(6) . 5_665
O14 Co5 O31 86.39(5) 5_665 5_665
N4 Co5 O31 87.18(6) . 5_665
N6 Co5 O31 60.93(7) 5_665 5_665
O7 P1 O8 110.46(7) . .
O7 P1 O14 110.84(7) . .
O8 P1 O14 109.36(7) . .
O7 P1 C45 107.35(8) . .
O8 P1 C45 110.22(8) . .
O14 P1 C45 108.57(8) . .
P1 O7 Co2 136.67(8) . .
P1 O7 Co1 125.46(7) . .
Co2 O7 Co1 95.28(5) . .
P1 O8 Co4 131.91(7) . .
P1 O8 Co3 123.45(7) . .
Co4 O8 Co3 96.59(5) . .
C31 O10 Co2 125.13(13) . .
C26 O11 Co4 141.06(13) . .
C26 O11 Co1 92.63(11) . 5_665
Co4 O11 Co1 126.02(7) . 5_665
C1 O12 Co1 127.22(13) . .
C1 O12 Co2 130.25(14) . .
Co1 O12 Co2 94.22(6) . .
C10 O13 Co3 126.31(13) . .
P1 O14 Co5 125.64(8) . 5_665
P1 O14 Co4 121.67(7) . 5_665
Co5 O14 Co4 102.87(5) 5_665 5_665
C11 O15 Co2 120.19(12) . .
C11 O15 Co3 95.51(11) . .
Co2 O15 Co3 105.20(6) . .
C21 O16 Co3 126.67(12) . .
C21 O16 Co4 117.96(12) . .
Co3 O16 Co4 95.01(5) . .
C38 O17 Co3 128.29(12) . .
C31 O18 Co1 129.20(14) . .
C38 O23 Co4 130.96(13) . .
C16 O31 Co1 134.93(14) . .
C16 O31 Co5 91.52(13) . 5_665
Co1 O31 Co5 123.20(7) . 5_665
C5 N1 C1 118.5(2) . .
C70 N2 C10 119.29(18) . .
C70 N2 Co2 129.34(15) . .
C10 N2 Co2 111.11(13) . .
C15 N3 C11 117.54(18) . .
C15 N3 Co3 153.32(16) . .
C11 N3 Co3 88.75(11) . .
C25 N4 C21 118.02(19) . .
C25 N4 Co5 138.14(16) . .
C21 N4 Co5 103.81(12) . .
C30 N5 C26 119.33(18) . .
C30 N5 Co1 147.63(16) . 5_665
C26 N5 Co1 92.83(11) . 5_665
C20 N6 C16 118.8(2) . .
C20 N6 Co5 145.8(2) . 5_665
C16 N6 Co5 95.41(13) . 5_665
O12 C1 N1 118.32(18) . .
O12 C1 C2 121.4(2) . .
N1 C1 C2 120.3(2) . .
C3 C2 C1 118.9(3) . .
C3 C2 H28A 120.5 . .
C1 C2 H28A 120.5 . .
C4 C3 C2 121.2(3) . .
C4 C3 H4B 119.4 . .
C2 C3 H4B 119.4 . .
C3 C4 C5 115.9(2) . .
C3 C4 H7B 122.1 . .
C5 C4 H7B 122.1 . .
N1 C5 C4 125.2(3) . .
N1 C5 Cl6 115.1(2) . .
C4 C5 Cl6 119.7(2) . .
C70 C7 C8 116.6(2) . .
C70 C7 H39 121.7 . .
C8 C7 H39 121.7 . .
C9 C8 C7 120.9(2) . .
C9 C8 H9B 119.6 . .
C7 C8 H9B 119.6 . .
C8 C9 C10 119.2(2) . .
C8 C9 H22A 120.4 . .
C10 C9 H22A 120.4 . .
O13 C10 N2 117.36(17) . .
O13 C10 C9 123.1(2) . .
N2 C10 C9 119.54(19) . .
O15 C11 N3 113.81(17) . .
O15 C11 C12 124.15(19) . .
N3 C11 C12 122.02(18) . .
C13 C12 C11 118.4(2) . .
C13 C12 H99A 120.8 . .
C11 C12 H99A 120.8 . .
C12 C13 C14 120.3(2) . .
C12 C13 H17A 119.9 . .
C14 C13 H17A 119.9 . .
C15 C14 C13 117.1(2) . .
C15 C14 H29A 121.5 . .
C13 C14 H29A 121.5 . .
N3 C15 C14 124.7(2) . .
N3 C15 Cl4 116.00(18) . .
C14 C15 Cl4 119.30(18) . .
O31 C16 N6 112.13(19) . .
O31 C16 C17 126.6(2) . .
N6 C16 C17 121.3(2) . .
C18 C17 C16 118.2(3) . .
C18 C17 H16A 120.9 . .
C16 C17 H16A 120.9 . .
C17 C18 C19 120.7(3) . .
C17 C18 H14A 119.7 . .
C19 C18 H14A 119.7 . .
C20 C19 C18 117.6(3) . .
C20 C19 H16B 121.2 . .
C18 C19 H16B 121.2 . .
N6 C20 C19 123.5(3) . .
N6 C20 Cl5 115.4(2) . .
C19 C20 Cl5 121.0(2) . .
O16 C21 N4 114.09(17) . .
O16 C21 C22 124.34(19) . .
N4 C21 C22 121.56(18) . .
C23 C22 C21 118.3(2) . .
C23 C22 H13A 120.9 . .
C21 C22 H13A 120.9 . .
C22 C23 C24 121.0(2) . .
C22 C23 H20A 119.5 . .
C24 C23 H20A 119.5 . .
C25 C24 C23 117.0(2) . .
C25 C24 H26A 121.5 . .
C23 C24 H26A 121.5 . .
N4 C25 C24 124.1(2) . .
N4 C25 Cl3 117.01(19) . .
C24 C25 Cl3 118.93(18) . .
O11 C26 N5 112.30(17) . .
O11 C26 C27 127.11(18) . .
N5 C26 C27 120.59(17) . .
C28 C27 C26 118.2(2) . .
C28 C27 H32 120.9 . .
C26 C27 H32 120.9 . .
C27 C28 C29 120.9(2) . .
C27 C28 H11A 119.6 . .
C29 C28 H11A 119.6 . .
C30 C29 C28 116.8(2) . .
C30 C29 H46 121.6 . .
C28 C29 H46 121.6 . .
N5 C30 C29 124.2(2) . .
N5 C30 Cl1 115.29(17) . .
C29 C30 Cl1 120.54(17) . .
O18 C31 O10 125.87(18) . .
O18 C31 C32 116.96(18) . .
O10 C31 C32 117.17(18) . .
C33 C32 C37 119.5(2) . .
C33 C32 C31 121.05(19) . .
C37 C32 C31 119.4(2) . .
C32 C33 C34 120.2(2) . .
C32 C33 H37 119.9 . .
C34 C33 H37 119.9 . .
C35 C34 C33 120.1(2) . .
C35 C34 H34 120.0 . .
C33 C34 H34 120.0 . .
C34 C35 C36 120.3(2) . .
C34 C35 H50 119.9 . .
C36 C35 H50 119.9 . .
C35 C36 C37 120.1(3) . .
C35 C36 H30A 120.0 . .
C37 C36 H30A 120.0 . .
C32 C37 C36 119.9(2) . .
C32 C37 H10A 120.0 . .
C36 C37 H10A 120.0 . .
O23 C38 O17 126.23(17) . .
O23 C38 C39 116.45(17) . .
O17 C38 C39 117.30(17) . .
C40 C39 C44 120.1(2) . .
C40 C39 C38 119.4(2) . .
C44 C39 C38 120.48(19) . .
C39 C40 C41 119.4(3) . .
C39 C40 H10B 120.3 . .
C41 C40 H10B 120.3 . .
C42 C41 C40 120.4(3) . .
C42 C41 H5B 119.8 . .
C40 C41 H5B 119.8 . .
C41 C42 C43 120.2(2) . .
C41 C42 H12B 119.9 . .
C43 C42 H12B 119.9 . .
C42 C43 C44 119.4(3) . .
C42 C43 H15A 120.3 . .
C44 C43 H15A 120.3 . .
C39 C44 C43 120.2(2) . .
C39 C44 H9A 119.9 . .
C43 C44 H9A 119.9 . .
C50 C45 C46 120.09(17) . .
C50 C45 P1 120.10(14) . .
C46 C45 P1 119.81(15) . .
C47 C46 C45 119.6(2) . .
C47 C46 H23A 120.2 . .
C45 C46 H23A 120.2 . .
C46 C47 C48 120.0(2) . .
C46 C47 H24A 120.0 . .
C48 C47 H24A 120.0 . .
C49 C48 C47 120.4(2) . .
C49 C48 H7A 119.8 . .
C47 C48 H7A 119.8 . .
C48 C49 C50 120.3(2) . .
C48 C49 H21A 119.9 . .
C50 C49 H21A 119.9 . .
C49 C50 C45 119.70(19) . .
C49 C50 H19A 120.1 . .
C45 C50 H19A 120.1 . .
N2 C70 C7 124.4(2) . .
N2 C70 Cl2 115.58(17) . .
C7 C70 Cl2 120.04(18) . .
O1S C1S C2S 118.7(7) . .
O1S C1S C3S 121.0(8) . .
C2S C1S C3S 120.3(7) . .
C1S C2S H2S1 109.5 . .
C1S C2S H2S2 109.5 . .
H2S1 C2S H2S2 109.5 . .
C1S C2S H2S3 109.5 . .
H2S1 C2S H2S3 109.5 . .
H2S2 C2S H2S3 109.5 . .
C1S C3S H3S1 109.5 . .
C1S C3S H3S2 109.5 . .
H3S1 C3S H3S2 109.5 . .
C1S C3S H3S3 109.5 . .
H3S1 C3S H3S3 109.5 . .
H3S2 C3S H3S3 109.5 . .

loop_
_geom_bond_atom_site_label_1
_geom_bond_atom_site_label_2
_geom_bond_distance
_geom_bond_site_symmetry_2
Co1 O18 2.0229(16) .
Co1 O31 2.0356(15) .
Co1 O12 2.0677(15) .
Co1 N5 2.1219(17) 5_665
Co1 O7 2.1247(13) .
Co1 O11 2.1642(14) 5_665
Co2 O10 2.0014(15) .
Co2 O7 2.0118(13) .
Co2 N2 2.0622(17) .
Co2 O15 2.0971(14) .
Co2 O12 2.1052(14) .
Co3 O17 2.0343(15) .
Co3 O13 2.1042(15) .
Co3 O15 2.1043(14) .
Co3 O16 2.1071(14) .
Co3 O8 2.1256(13) .
Co3 N3 2.2330(17) .
Co4 O23 2.0217(14) .
Co4 O11 2.0563(14) .
Co4 O9 2.0718(14) .
Co4 O8 2.1065(13) .
Co4 O14 2.1672(13) 5_665
Co4 O16 2.1779(14) .
Co5 O24 2.0144(17) .
Co5 O14 2.0419(13) 5_665
Co5 N4 2.0904(18) .
Co5 N6 2.0982(19) 5_665
Co5 O31 2.2249(16) 5_665
Cl1 C30 1.740(2) .
Cl2 C70 1.731(2) .
Cl3 C25 1.726(3) .
Cl4 C15 1.737(3) .
Cl5 C20 1.739(3) .
Cl6 C5 1.755(3) .
P1 O7 1.5269(13) .
P1 O8 1.5355(13) .
P1 O14 1.5423(13) .
P1 C45 1.7906(18) .
O10 C31 1.269(2) .
O11 C26 1.300(2) .
O11 Co1 2.1643(14) 5_665
O12 C1 1.314(3) .
O13 C10 1.304(2) .
O14 Co5 2.0419(13) 5_665
O14 Co4 2.1671(14) 5_665
O15 C11 1.313(2) .
O16 C21 1.312(2) .
O17 C38 1.267(2) .
O18 C31 1.254(3) .
O23 C38 1.262(2) .
O31 C16 1.291(3) .
O31 Co5 2.2249(16) 5_665
N1 C5 1.333(3) .
N1 C1 1.343(3) .
N2 C70 1.337(3) .
N2 C10 1.356(3) .
N3 C15 1.331(3) .
N3 C11 1.352(3) .
N4 C25 1.344(3) .
N4 C21 1.358(3) .
N5 C30 1.324(3) .
N5 C26 1.359(3) .
N5 Co1 2.1220(17) 5_665
N6 C20 1.339(3) .
N6 C16 1.353(3) .
N6 Co5 2.0982(19) 5_665
C1 C2 1.400(3) .
C2 C3 1.383(4) .
C2 H28A 0.9500 .
C3 C4 1.369(5) .
C3 H4B 0.9500 .
C4 C5 1.378(4) .
C4 H7B 0.9500 .
C7 C70 1.371(3) .
C7 C8 1.385(4) .
C7 H39 0.9500 .
C8 C9 1.375(3) .
C8 H9B 0.9500 .
C9 C10 1.410(3) .
C9 H22A 0.9500 .
C11 C12 1.403(3) .
C12 C13 1.370(3) .
C12 H99A 0.9500 .
C13 C14 1.394(4) .
C13 H17A 0.9500 .
C14 C15 1.376(4) .
C14 H29A 0.9500 .
C16 C17 1.410(3) .
C17 C18 1.374(4) .
C17 H16A 0.9500 .
C18 C19 1.393(5) .
C18 H14A 0.9500 .
C19 C20 1.375(4) .
C19 H16B 0.9500 .
C21 C22 1.396(3) .
C22 C23 1.371(3) .
C22 H13A 0.9500 .
C23 C24 1.392(4) .
C23 H20A 0.9500 .
C24 C25 1.368(4) .
C24 H26A 0.9500 .
C26 C27 1.405(3) .
C27 C28 1.380(3) .
C27 H32 0.9500 .
C28 C29 1.395(4) .
C28 H11A 0.9500 .
C29 C30 1.373(3) .
C29 H46 0.9500 .
C31 C32 1.498(3) .
C32 C33 1.383(3) .
C32 C37 1.389(3) .
C33 C34 1.394(3) .
C33 H37 0.9500 .
C34 C35 1.368(4) .
C34 H34 0.9500 .
C35 C36 1.380(4) .
C35 H50 0.9500 .
C36 C37 1.390(3) .
C36 H30A 0.9500 .
C37 H10A 0.9500 .
C38 C39 1.504(3) .
C39 C40 1.386(3) .
C39 C44 1.386(3) .
C40 C41 1.400(4) .
C40 H10B 0.9500 .
C41 C42 1.371(5) .
C41 H5B 0.9500 .
C42 C43 1.393(4) .
C42 H12B 0.9500 .
C43 C44 1.394(3) .
C43 H15A 0.9500 .
C44 H9A 0.9500 .
C45 C50 1.395(3) .
C45 C46 1.398(3) .
C46 C47 1.392(3) .
C46 H23A 0.9500 .
C47 C48 1.393(4) .
C47 H24A 0.9500 .
C48 C49 1.378(3) .
C48 H7A 0.9500 .
C49 C50 1.392(3) .
C49 H21A 0.9500 .
C50 H19A 0.9500 .
O1S C1S 1.199(7) .
C1S C2S 1.422(13) .
C1S C3S 1.425(9) .
C2S H2S1 0.9800 .
C2S H2S2 0.9800 .
C2S H2S3 0.9800 .
C3S H3S1 0.9800 .
C3S H3S2 0.9800 .
C3S H3S3 0.9800 .

loop_
_geom_torsion_atom_site_label_1
_geom_torsion_atom_site_label_2
_geom_torsion_atom_site_label_3
_geom_torsion_atom_site_label_4
_geom_torsion
_geom_torsion_site_symmetry_1
_geom_torsion_site_symmetry_4
O8 P1 O7 Co2 18.45(14) . .
O14 P1 O7 Co2 139.83(11) . .
C45 P1 O7 Co2 -101.75(12) . .
O8 P1 O7 Co1 -138.42(9) . .
O14 P1 O7 Co1 -17.04(12) . .
C45 P1 O7 Co1 101.38(10) . .
O10 Co2 O7 P1 134.57(12) . .
N2 Co2 O7 P1 -49.38(18) . .
O15 Co2 O7 P1 39.99(12) . .
O12 Co2 O7 P1 -136.16(13) . .
O10 Co2 O7 Co1 -64.17(6) . .
N2 Co2 O7 Co1 111.88(10) . .
O15 Co2 O7 Co1 -158.75(5) . .
O12 Co2 O7 Co1 25.10(6) . .
O18 Co1 O7 P1 -134.62(10) . .
O31 Co1 O7 P1 -38.65(10) . .
O12 Co1 O7 P1 138.56(10) . .
N5 Co1 O7 P1 58.9(2) 5_665 .
O11 Co1 O7 P1 47.93(10) 5_665 .
O18 Co1 O7 Co2 61.09(7) . .
O31 Co1 O7 Co2 157.05(6) . .
O12 Co1 O7 Co2 -25.74(6) . .
N5 Co1 O7 Co2 -105.44(16) 5_665 .
O11 Co1 O7 Co2 -116.37(6) 5_665 .
O7 P1 O8 Co4 173.36(9) . .
O14 P1 O8 Co4 51.10(12) . .
C45 P1 O8 Co4 -68.18(12) . .
O7 P1 O8 Co3 -45.57(10) . .
O14 P1 O8 Co3 -167.83(8) . .
C45 P1 O8 Co3 72.89(10) . .
O23 Co4 O8 P1 81.11(10) . .
O11 Co4 O8 P1 -157.3(6) . .
O9 Co4 O8 P1 -12.90(10) . .
O14 Co4 O8 P1 -106.38(10) 5_665 .
O16 Co4 O8 P1 172.63(11) . .
O23 Co4 O8 Co3 -67.04(6) . .
O11 Co4 O8 Co3 54.5(6) . .
O9 Co4 O8 Co3 -161.05(5) . .
O14 Co4 O8 Co3 105.48(5) 5_665 .
O16 Co4 O8 Co3 24.48(5) . .
O17 Co3 O8 P1 -83.17(9) . .
O13 Co3 O8 P1 94.43(9) . .
O15 Co3 O8 P1 8.43(9) . .
O16 Co3 O8 P1 -177.17(9) . .
N3 Co3 O8 P1 13.2(2) . .
O17 Co3 O8 Co4 68.74(6) . .
O13 Co3 O8 Co4 -113.65(6) . .
O15 Co3 O8 Co4 160.34(5) . .
O16 Co3 O8 Co4 -25.25(5) . .
N3 Co3 O8 Co4 165.12(17) . .
O7 Co2 O10 C31 49.81(18) . .
N2 Co2 O10 C31 -127.75(17) . .
O15 Co2 O10 C31 140.74(17) . .
O12 Co2 O10 C31 -30.61(18) . .
O23 Co4 O11 C26 28.4(2) . .
O9 Co4 O11 C26 122.2(2) . .
O8 Co4 O11 C26 -93.2(6) . .
O14 Co4 O11 C26 -144.3(2) 5_665 .
O16 Co4 O11 C26 -63.6(2) . .
O23 Co4 O11 Co1 -159.76(9) . 5_665
O9 Co4 O11 Co1 -65.90(9) . 5_665
O8 Co4 O11 Co1 78.6(6) . 5_665
O14 Co4 O11 Co1 27.54(8) 5_665 5_665
O16 Co4 O11 Co1 108.26(9) . 5_665
O18 Co1 O12 C1 137.17(17) . .
O31 Co1 O12 C1 -112.0(3) . .
N5 Co1 O12 C1 31.77(18) 5_665 .
O7 Co1 O12 C1 -125.95(17) . .
O11 Co1 O12 C1 -30.28(17) 5_665 .
O18 Co1 O12 Co2 -72.39(7) . .
O31 Co1 O12 Co2 38.4(3) . .
N5 Co1 O12 Co2 -177.80(6) 5_665 .
O7 Co1 O12 Co2 24.48(5) . .
O11 Co1 O12 Co2 120.16(6) 5_665 .
O10 Co2 O12 C1 -136.84(17) . .
O7 Co2 O12 C1 123.21(17) . .
N2 Co2 O12 C1 -22.28(17) . .
O15 Co2 O12 C1 100.9(3) . .
O10 Co2 O12 Co1 74.15(7) . .
O7 Co2 O12 Co1 -25.80(6) . .
N2 Co2 O12 Co1 -171.30(7) . .
O15 Co2 O12 Co1 -48.1(4) . .
O17 Co3 O13 C10 -22.7(12) . .
O15 Co3 O13 C10 -46.29(16) . .
O16 Co3 O13 C10 133.88(16) . .
O8 Co3 O13 C10 -146.75(16) . .
N3 Co3 O13 C10 15.64(16) . .
O7 P1 O14 Co5 78.82(10) . 5_665
O8 P1 O14 Co5 -159.15(8) . 5_665
C45 P1 O14 Co5 -38.86(12) . 5_665
O7 P1 O14 Co4 -61.03(10) . 5_665
O8 P1 O14 Co4 61.00(10) . 5_665
C45 P1 O14 Co4 -178.71(8) . 5_665
O10 Co2 O15 C11 86.21(14) . .
O7 Co2 O15 C11 -173.79(14) . .
N2 Co2 O15 C11 -28.12(14) . .
O12 Co2 O15 C11 -151.8(3) . .
O10 Co2 O15 Co3 -167.94(6) . .
O7 Co2 O15 Co3 -67.93(6) . .
N2 Co2 O15 Co3 77.73(7) . .
O12 Co2 O15 Co3 -46.0(3) . .
O17 Co3 O15 C11 -90.77(11) . .
O13 Co3 O15 C11 88.07(11) . .
O16 Co3 O15 C11 89.9(5) . .
O8 Co3 O15 C11 176.76(11) . .
N3 Co3 O15 C11 -1.59(11) . .
O17 Co3 O15 Co2 145.88(6) . .
O13 Co3 O15 Co2 -35.27(6) . .
O16 Co3 O15 Co2 -33.5(6) . .
O8 Co3 O15 Co2 53.41(6) . .
N3 Co3 O15 Co2 -124.93(8) . .
O17 Co3 O16 C21 63.54(16) . .
O13 Co3 O16 C21 -115.31(15) . .
O15 Co3 O16 C21 -117.1(5) . .
O8 Co3 O16 C21 154.99(16) . .
N3 Co3 O16 C21 -28.59(17) . .
O17 Co3 O16 Co4 -67.15(6) . .
O13 Co3 O16 Co4 114.00(6) . .
O15 Co3 O16 Co4 112.2(5) . .
O8 Co3 O16 Co4 24.30(5) . .
N3 Co3 O16 Co4 -159.28(6) . .
O23 Co4 O16 C21 -69.52(14) . .
O11 Co4 O16 C21 21.31(14) . .
O9 Co4 O16 C21 163.9(3) . .
O8 Co4 O16 C21 -161.12(14) . .
O14 Co4 O16 C21 106.57(14) 5_665 .
O23 Co4 O16 Co3 66.96(6) . .
O11 Co4 O16 Co3 157.80(5) . .
O9 Co4 O16 Co3 -59.6(3) . .
O8 Co4 O16 Co3 -24.64(5) . .
O14 Co4 O16 Co3 -116.95(6) 5_665 .
O13 Co3 O17 C38 -161.5(11) . .
O15 Co3 O17 C38 -137.94(16) . .
O16 Co3 O17 C38 42.00(17) . .
O8 Co3 O17 C38 -37.50(16) . .
N3 Co3 O17 C38 160.20(16) . .
O31 Co1 O18 C31 -136.1(2) . .
O12 Co1 O18 C31 32.9(2) . .
N5 Co1 O18 C31 129.2(2) 5_665 .
O7 Co1 O18 C31 -45.5(2) . .
O11 Co1 O18 C31 122.8(3) 5_665 .
O11 Co4 O23 C38 -141.23(17) . .
O9 Co4 O23 C38 128.64(17) . .
O8 Co4 O23 C38 34.65(17) . .
O14 Co4 O23 C38 -73.1(4) 5_665 .
O16 Co4 O23 C38 -43.60(17) . .
O18 Co1 O31 C16 22.1(2) . .
O12 Co1 O31 C16 -88.0(4) . .
N5 Co1 O31 C16 128.0(2) 5_665 .
O7 Co1 O31 C16 -74.3(2) . .
O11 Co1 O31 C16 -170.3(2) 5_665 .
O18 Co1 O31 Co5 156.29(9) . 5_665
O12 Co1 O31 Co5 46.2(3) . 5_665
N5 Co1 O31 Co5 -97.78(9) 5_665 5_665
O7 Co1 O31 Co5 59.89(8) . 5_665
O11 Co1 O31 Co5 -36.04(8) 5_665 5_665
O10 Co2 N2 C70 17.0(2) . .
O7 Co2 N2 C70 -158.76(17) . .
O15 Co2 N2 C70 111.69(19) . .
O12 Co2 N2 C70 -76.8(2) . .
O10 Co2 N2 C10 -157.02(13) . .
O7 Co2 N2 C10 27.25(19) . .
O15 Co2 N2 C10 -62.30(14) . .
O12 Co2 N2 C10 109.17(14) . .
O17 Co3 N3 C15 -96.4(4) . .
O13 Co3 N3 C15 85.4(4) . .
O15 Co3 N3 C15 172.2(4) . .
O16 Co3 N3 C15 -1.6(4) . .
O8 Co3 N3 C15 166.9(3) . .
O17 Co3 N3 C11 92.95(12) . .
O13 Co3 N3 C11 -85.26(12) . .
O15 Co3 N3 C11 1.53(10) . .
O16 Co3 N3 C11 -172.22(10) . .
O8 Co3 N3 C11 -3.8(3) . .
O24 Co5 N4 C25 117.8(2) . .
O14 Co5 N4 C25 -132.8(2) 5_665 .
N6 Co5 N4 C25 8.3(3) 5_665 .
O31 Co5 N4 C25 -48.6(2) 5_665 .
O24 Co5 N4 C21 -64.64(14) . .
O14 Co5 N4 C21 44.77(15) 5_665 .
N6 Co5 N4 C21 -174.16(13) 5_665 .
O31 Co5 N4 C21 128.93(13) 5_665 .
Co1 O12 C1 N1 104.3(2) . .
Co2 O12 C1 N1 -35.6(3) . .
Co1 O12 C1 C2 -75.2(2) . .
Co2 O12 C1 C2 144.96(18) . .
C5 N1 C1 O12 177.7(2) . .
C5 N1 C1 C2 -2.9(3) . .
O12 C1 C2 C3 -179.0(2) . .
N1 C1 C2 C3 1.5(4) . .
C1 C2 C3 C4 0.1(4) . .
C2 C3 C4 C5 -0.4(4) . .
C1 N1 C5 C4 2.7(4) . .
C1 N1 C5 Cl6 -176.35(17) . .
C3 C4 C5 N1 -1.1(4) . .
C3 C4 C5 Cl6 178.0(2) . .
C70 C7 C8 C9 -1.2(5) . .
C7 C8 C9 C10 -0.4(5) . .
Co3 O13 C10 N2 77.7(2) . .
Co3 O13 C10 C9 -101.2(2) . .
C70 N2 C10 O13 179.91(19) . .
Co2 N2 C10 O13 -5.4(2) . .
C70 N2 C10 C9 -1.2(3) . .
Co2 N2 C10 C9 173.47(18) . .
C8 C9 C10 O13 -179.5(3) . .
C8 C9 C10 N2 1.6(4) . .
Co2 O15 C11 N3 113.68(16) . .
Co3 O15 C11 N3 2.53(17) . .
Co2 O15 C11 C12 -64.7(2) . .
Co3 O15 C11 C12 -175.85(18) . .
C15 N3 C11 O15 -177.66(19) . .
Co3 N3 C11 O15 -2.37(16) . .
C15 N3 C11 C12 0.8(3) . .
Co3 N3 C11 C12 176.04(18) . .
O15 C11 C12 C13 178.0(2) . .
N3 C11 C12 C13 -0.3(3) . .
C11 C12 C13 C14 0.3(4) . .
C12 C13 C14 C15 -0.8(4) . .
C11 N3 C15 C14 -1.3(4) . .
Co3 N3 C15 C14 -170.8(3) . .
C11 N3 C15 Cl4 177.60(16) . .
Co3 N3 C15 Cl4 8.1(5) . .
C13 C14 C15 N3 1.4(4) . .
C13 C14 C15 Cl4 -177.5(2) . .
Co1 O31 C16 N6 143.91(16) . .
Co5 O31 C16 N6 0.77(17) 5_665 .
Co1 O31 C16 C17 -37.0(3) . .
Co5 O31 C16 C17 179.9(2) 5_665 .
C20 N6 C16 O31 -179.22(19) . .
Co5 N6 C16 O31 -0.82(18) 5_665 .
C20 N6 C16 C17 1.6(3) . .
Co5 N6 C16 C17 -179.98(18) 5_665 .
O31 C16 C17 C18 179.8(2) . .
N6 C16 C17 C18 -1.2(4) . .
C16 C17 C18 C19 0.6(4) . .
C17 C18 C19 C20 -0.5(4) . .
C16 N6 C20 C19 -1.5(4) . .
Co5 N6 C20 C19 -178.7(2) 5_665 .
C16 N6 C20 Cl5 177.42(16) . .
Co5 N6 C20 Cl5 0.3(4) 5_665 .
C18 C19 C20 N6 0.9(4) . .
C18 C19 C20 Cl5 -177.9(2) . .
Co3 O16 C21 N4 155.07(13) . .
Co4 O16 C21 N4 -83.71(19) . .
Co3 O16 C21 C22 -26.0(3) . .
Co4 O16 C21 C22 95.2(2) . .
C25 N4 C21 O16 175.99(19) . .
Co5 N4 C21 O16 -2.17(19) . .
C25 N4 C21 C22 -2.9(3) . .
Co5 N4 C21 C22 178.91(17) . .
O16 C21 C22 C23 -176.3(2) . .
N4 C21 C22 C23 2.5(3) . .
C21 C22 C23 C24 0.1(4) . .
C22 C23 C24 C25 -2.1(4) . .
C21 N4 C25 C24 0.8(4) . .
Co5 N4 C25 C24 178.1(2) . .
C21 N4 C25 Cl3 -179.37(16) . .
Co5 N4 C25 Cl3 -2.1(3) . .
C23 C24 C25 N4 1.7(4) . .
C23 C24 C25 Cl3 -178.1(2) . .
Co4 O11 C26 N5 169.14(15) . .
Co1 O11 C26 N5 -4.27(16) 5_665 .
Co4 O11 C26 C27 -11.6(3) . .
Co1 O11 C26 C27 174.99(19) 5_665 .
C30 N5 C26 O11 -179.48(19) . .
Co1 N5 C26 O11 4.36(17) 5_665 .
C30 N5 C26 C27 1.2(3) . .
Co1 N5 C26 C27 -174.96(17) 5_665 .
O11 C26 C27 C28 -179.8(2) . .
N5 C26 C27 C28 -0.6(3) . .
C26 C27 C28 C29 -0.4(4) . .
C27 C28 C29 C30 0.8(4) . .
C26 N5 C30 C29 -0.9(4) . .
Co1 N5 C30 C29 171.9(2) 5_665 .
C26 N5 C30 Cl1 178.53(16) . .
Co1 N5 C30 Cl1 -8.6(4) 5_665 .
C28 C29 C30 N5 -0.1(4) . .
C28 C29 C30 Cl1 -179.5(2) . .
Co1 O18 C31 O10 21.7(3) . .
Co1 O18 C31 C32 -158.36(15) . .
Co2 O10 C31 O18 -22.1(3) . .
Co2 O10 C31 C32 158.02(14) . .
O18 C31 C32 C33 175.2(2) . .
O10 C31 C32 C33 -4.8(3) . .
O18 C31 C32 C37 -1.5(3) . .
O10 C31 C32 C37 178.4(2) . .
C37 C32 C33 C34 -0.5(4) . .
C31 C32 C33 C34 -177.3(2) . .
C32 C33 C34 C35 -0.7(4) . .
C33 C34 C35 C36 1.2(5) . .
C34 C35 C36 C37 -0.5(5) . .
C33 C32 C37 C36 1.2(4) . .
C31 C32 C37 C36 178.0(3) . .
C35 C36 C37 C32 -0.8(5) . .
Co4 O23 C38 O17 7.8(3) . .
Co4 O23 C38 C39 -173.75(13) . .
Co3 O17 C38 O23 -5.7(3) . .
Co3 O17 C38 C39 175.88(13) . .
O23 C38 C39 C40 166.2(2) . .
O17 C38 C39 C40 -15.2(3) . .
O23 C38 C39 C44 -12.0(3) . .
O17 C38 C39 C44 166.6(2) . .
C44 C39 C40 C41 -1.0(4) . .
C38 C39 C40 C41 -179.3(3) . .
C39 C40 C41 C42 -2.8(5) . .
C40 C41 C42 C43 3.6(6) . .
C41 C42 C43 C44 -0.6(5) . .
C40 C39 C44 C43 4.0(4) . .
C38 C39 C44 C43 -177.8(2) . .
C42 C43 C44 C39 -3.2(4) . .
O7 P1 C45 C50 -169.62(15) . .
O8 P1 C45 C50 70.02(17) . .
O14 P1 C45 C50 -49.74(18) . .
O7 P1 C45 C46 10.78(18) . .
O8 P1 C45 C46 -109.58(16) . .
O14 P1 C45 C46 130.66(16) . .
C50 C45 C46 C47 0.3(3) . .
P1 C45 C46 C47 179.92(17) . .
C45 C46 C47 C48 -0.5(4) . .
C46 C47 C48 C49 -0.1(4) . .
C47 C48 C49 C50 0.9(4) . .
C48 C49 C50 C45 -1.0(4) . .
C46 C45 C50 C49 0.4(3) . .
P1 C45 C50 C49 -179.18(17) . .
C10 N2 C70 C7 -0.5(4) . .
Co2 N2 C70 C7 -174.1(2) . .
C10 N2 C70 Cl2 178.58(16) . .
Co2 N2 C70 Cl2 5.0(3) . .
C8 C7 C70 N2 1.7(5) . .
C8 C7 C70 Cl2 -177.3(3) . .
